data_4125944
loop_
_publ_author_name
'Chen, Cheng-Xia'
'Wei, Zhang-Wen'
'Jiang, Ji-Jun'
'Zheng, Shao-Ping'
'Wang, Hai-Ping'
'Qiu, Qian-Feng'
'Cao, Chen-Chen'
'Fenske, Dieter'
'Su, Cheng-Yong'

_publ_section_title
;
 Dynamic Spacer Installation for Multi-role MOFs: A New Direc-tion toward
 Multifunctional MOFs Achieving Ultrahigh Me-thane Storage Working
 Capacity.
;
_journal_name_full 'Journal of the American Chemical Society'
_journal_paper_doi 10.1021/jacs.7b01320
_journal_year 2017
_chemical_formula_moiety 'C98 H45 F24 N O34 Zr6'
_chemical_formula_sum 'C98 H45 F24 N O34 Zr6'
_chemical_formula_weight 2783.67
_chemical_name_common LIFM-75
_space_group_crystal_system tetragonal
_space_group_IT_number 131
_space_group_name_Hall '-P 4c 2'
_space_group_name_H-M_alt 'P 42/m m c'
_symmetry_space_group_name_Hall '-P 4c 2'
_symmetry_space_group_name_H-M 'P 42/m m c'
_atom_sites_solution_hydrogens mixed
_audit_creation_method SHELXL-2014/7
_cell_angle_alpha 90
_cell_angle_beta 90
_cell_angle_gamma 90
_cell_formula_units_Z 2
_cell_length_a 23.0500(2)
_cell_length_b 23.0500(2)
_cell_length_c 18.8368(3)
_cell_measurement_reflns_used 7914
_cell_measurement_temperature 173(2)
_cell_measurement_theta_max 65.3840
_cell_measurement_theta_min 3.8170
_cell_volume 10008.0(2)
_computing_structure_refinement 'SHELXL-2014/7 (Sheldrick, 2014)'
_computing_structure_solution 'SHELXL-2014/7 (Sheldrick, 2014)'
_diffrn_ambient_temperature 173(2)
_diffrn_detector 'CCD plate'
_diffrn_detector_area_resol_mean 10.6525
_diffrn_detector_type Atlas
_diffrn_measured_fraction_theta_full 0.980
_diffrn_measured_fraction_theta_max 0.980
_diffrn_measurement_device 'four-circle diffractometer'
_diffrn_measurement_device_type 'SuperNova, Dual, Cu at zero, Atlas'
_diffrn_measurement_method '\w scans'
_diffrn_radiation_type CuK\a
_diffrn_radiation_wavelength 1.54178
_diffrn_reflns_av_R_equivalents 0.0461
_diffrn_reflns_av_unetI/netI 0.0349
_diffrn_reflns_Laue_measured_fraction_full 0.980
_diffrn_reflns_Laue_measured_fraction_max 0.980
_diffrn_reflns_limit_h_max 26
_diffrn_reflns_limit_h_min -25
_diffrn_reflns_limit_k_max 26
_diffrn_reflns_limit_k_min -7
_diffrn_reflns_limit_l_max 16
_diffrn_reflns_limit_l_min -21
_diffrn_reflns_number 18845
_diffrn_reflns_point_group_measured_fraction_full 0.980
_diffrn_reflns_point_group_measured_fraction_max 0.980
_diffrn_reflns_theta_full 65.382
_diffrn_reflns_theta_max 65.382
_diffrn_reflns_theta_min 3.835
_diffrn_source 'sealed X-ray tube'
_diffrn_source_type 'SuperNova (Cu) X-ray Source'
_exptl_absorpt_coefficient_mu 3.060
_exptl_absorpt_correction_T_max 1.00000
_exptl_absorpt_correction_T_min 0.49207
_exptl_absorpt_correction_type multi-scan
_exptl_absorpt_process_details
;
CrysAlisPro, Agilent Technologies,
Version 1.171.37.35 (release 13-08-2014 CrysAlis171 .NET)
(compiled Aug 13 2014,18:06:01)
Empirical absorption correction using spherical harmonics,
 implemented in SCALE3 ABSPACK scaling algorithm.
;
_exptl_crystal_colour Colorless
_exptl_crystal_density_diffrn 0.924
_exptl_crystal_description Block
_exptl_crystal_F_000 2736
_exptl_crystal_size_max 0.1
_exptl_crystal_size_mid 0.1
_exptl_crystal_size_min 0.1
_refine_diff_density_max 0.997
_refine_diff_density_min -1.205
_refine_diff_density_rms 0.140
_refine_ls_extinction_method none
_refine_ls_goodness_of_fit_ref 1.069
_refine_ls_hydrogen_treatment mixed
_refine_ls_matrix_type full
_refine_ls_number_parameters 240
_refine_ls_number_reflns 4603
_refine_ls_number_restraints 315
_refine_ls_restrained_S_all 1.131
_refine_ls_R_factor_all 0.0932
_refine_ls_R_factor_gt 0.0742
_refine_ls_shift/su_max 0.000
_refine_ls_shift/su_mean 0.000
_refine_ls_structure_factor_coef Fsqd
_refine_ls_weighting_details 'w=1/[\s^2^(Fo^2^)+(0.1315P)^2^+57.0351P] where P=(Fo^2^+2Fc^2^)/3'
_refine_ls_weighting_scheme calc
_refine_ls_wR_factor_gt 0.2185
_refine_ls_wR_factor_ref 0.2350
_reflns_Friedel_coverage 0.000
_reflns_number_gt 3576
_reflns_number_total 4603
_reflns_threshold_expression 'I > 2\s(I)'
_cod_data_source_file LIFM-75.cif
_cod_data_source_block LIFM-75
_cod_database_code 4125944
_shelx_shelxl_version_number 2014/7
_shelx_space_group_comment
;
The symmetry employed for this shelxl refinement is uniquely defined
by the following loop, which should always be used as a source of
symmetry information in preference to the above space-group names.
They are only intended as comments.
;

loop_
_space_group_symop_operation_xyz
'x, y, z'
'-y, x, z+1/2'
'-x, -y, z'
'y, -x, z+1/2'
'x, -y, -z'
'-x, y, -z'
'y, x, -z+1/2'
'-y, -x, -z+1/2'
'-x, -y, -z'
'y, -x, -z-1/2'
'x, y, -z'
'-y, x, -z-1/2'
'-x, y, z'
'x, -y, z'
'-y, -x, z-1/2'
'y, x, z-1/2'

loop_
_atom_site_label
_atom_site_type_symbol
_atom_site_fract_x
_atom_site_fract_y
_atom_site_fract_z
_atom_site_U_iso_or_equiv
_atom_site_adp_type
_atom_site_occupancy
_atom_site_site_symmetry_order
_atom_site_calc_flag
_atom_site_refinement_flags_posn
_atom_site_refinement_flags_adp
_atom_site_refinement_flags_occupancy
_atom_site_disorder_assembly
_atom_site_disorder_group
Zr1 Zr 0.5000 0.10761(4) 0.0000 0.0173(3) Uani 1 4 d S T P . .
Zr2 Zr 0.42429(3) 0.0000 0.09261(4) 0.0298(3) Uani 1 2 d S TU P . .
F1 F 0.3417(8) 0.3831(6) 0.1879(10) 0.249(5) Uani 0.683(7) 1 d D U P A 1
F2 F 0.2804(7) 0.3521(7) 0.1143(10) 0.249(5) Uani 0.683(7) 1 d D . P A 1
F3 F 0.3691(8) 0.3497(7) 0.0893(9) 0.249(5) Uani 0.683(7) 1 d D . P A 1
O1 O 0.4414(2) 0.15634(19) 0.0725(3) 0.0381(11) Uani 1 1 d . . . . .
O2 O 0.3929(3) 0.0851(2) 0.1326(4) 0.0666(18) Uani 1 1 d . U . . .
O3 O 0.4385(7) 0.0000 0.2053(5) 0.107(4) Uani 1 2 d S TU P . .
O4 O 0.3955(5) 0.0000 0.4590(10) 0.192(7) Uani 0.5 2 d DS TU P B 1
O5 O 0.3316(3) 0.0000 0.0651(7) 0.094(3) Uani 1 2 d S TU P . .
O6 O 0.5000 0.0530(3) 0.0932(5) 0.057(2) Uani 1 2 d S TU P . .
O7 O 0.4248(4) 0.0538(4) 0.0000 0.071(3) Uani 1 2 d S TU P . .
H20 H 0.0505(6) 0.0697(7) 0.0661(11) 0.086 Uiso 0.375 1 d D U P C 2
N1 N 0.0590(6) 0.0825(9) 0.0783(13) 0.243(13) Uani 0.125 1 d D U P D 1
H1A H 0.0971(6) 0.0831(15) 0.0789(18) 0.292 Uiso 0.125 1 d D U P E 1
H1B H 0.0390(15) 0.1082(11) 0.1027(17) 0.292 Uiso 0.125 1 d D U P F 1
C1 C 0.3021(5) 0.2618(4) 0.2307(6) 0.095(3) Uani 1 1 d D U . . .
C2 C 0.3369(5) 0.2795(4) 0.1752(7) 0.100(3) Uani 1 1 d D U . . .
H2 H 0.3377 0.3192 0.1615 0.120 Uiso 0.317(7) 1 calc R U P A 2
C3 C 0.3713(5) 0.2386(4) 0.1391(6) 0.082(3) Uani 1 1 d D U . . .
H3 H 0.3956 0.2509 0.1013 0.098 Uiso 1 1 calc R U . . .
C4 C 0.3704(4) 0.1820(3) 0.1576(6) 0.072(2) Uani 1 1 d D U . . .
C5 C 0.3361(5) 0.1643(5) 0.2133(7) 0.102(3) Uani 1 1 d D U . . .
H5 H 0.3345 0.1245 0.2263 0.123 Uiso 1 1 calc R U . . .
C6 C 0.3038(6) 0.2053(5) 0.2504(7) 0.108(3) Uani 1 1 d D U . . .
H6 H 0.2823 0.1933 0.2909 0.130 Uiso 0.683(7) 1 calc R U P A 1
C7 C 0.4043(3) 0.1373(3) 0.1171(4) 0.051(2) Uani 1 1 d D . . . .
C8 C 0.3324(6) 0.3388(5) 0.1436(7) 0.136(4) Uani 0.683(7) 1 d D U P A 1
C9 C 0.5000 0.0000 0.2344(16) 0.140(5) Uani 1 4 d S TU P . .
C10 C 0.5000 0.0000 0.3120(8) 0.162(5) Uani 1 4 d DS TU P . .
C11 C 0.44758(18) 0.0000 0.3491(8) 0.180(6) Uani 1 2 d DS TU P B .
H11 H 0.4119 0.0000 0.3240 0.217 Uiso 1 2 calc DR U P . .
C12 C 0.44768(18) 0.0000 0.4231(8) 0.186(6) Uani 1 2 d DS TU P . .
H12 H 0.4120 0.0000 0.4484 0.223 Uiso 0.5 2 calc DR U P B 2
C13 C 0.5000 0.0000 0.4602(8) 0.191(7) Uani 1 4 d DS TU P B .
C14 C 0.3106(6) 0.0000 0.0000 0.122(5) Uani 1 4 d DS TU P . .
C15 C 0.2461(4) 0.0000 0.0000 0.153(5) Uani 1 4 d DS TU P . .
C16 C 0.2161(4) 0.0000 0.0640(2) 0.184(6) Uani 1 2 d DS TU P . .
H16 H 0.2368 0.0000 0.1076 0.221 Uiso 1 2 calc R U P . .
C17 C 0.1556(5) 0.0000 0.0640(2) 0.206(6) Uani 1 2 d DS TU P . .
H17 H 0.1350 0.0000 0.1077 0.247 Uiso 1 2 calc R U P . .
C18 C 0.1254(4) 0.0000 0.0000 0.220(7) Uani 1 4 d DS TU P . .
C19 C 0.06043(18) 0.0000 0.0000 0.226(8) Uani 1 4 d DS TU P D .
C20 C 0.03023(16) 0.0413(4) 0.0392(6) 0.231(9) Uani 0.5 1 d D U P . .
C8A C 0.2691(9) 0.1818(7) 0.3120(10) 0.136(4) Uani 0.317(7) 1 d D . P A 2
F3A F 0.2755(16) 0.1246(7) 0.3224(18) 0.249(5) Uani 0.317(7) 1 d D . P A 2
F1A F 0.2822(17) 0.2047(13) 0.3749(9) 0.249(5) Uani 0.317(7) 1 d D . P A 2
F2A F 0.2120(8) 0.1880(14) 0.3049(19) 0.249(5) Uani 0.317(7) 1 d D . P A 2
H4 H 0.3617(6) 0.0000 0.4422(10) 0.298 Uiso 0.5 2 d DS U P G 1

loop_
_atom_site_aniso_label
_atom_site_aniso_U_11
_atom_site_aniso_U_22
_atom_site_aniso_U_33
_atom_site_aniso_U_23
_atom_site_aniso_U_13
_atom_site_aniso_U_12
Zr1 0.0169(5) 0.0157(5) 0.0194(5) 0.000 0.000 0.000
Zr2 0.0342(5) 0.0219(4) 0.0333(5) 0.000 0.0206(3) 0.000
F1 0.320(12) 0.135(6) 0.291(11) -0.017(7) 0.094(10) 0.031(8)
F2 0.320(12) 0.135(6) 0.291(11) -0.017(7) 0.094(10) 0.031(8)
F3 0.320(12) 0.135(6) 0.291(11) -0.017(7) 0.094(10) 0.031(8)
O1 0.040(2) 0.032(2) 0.042(3) -0.010(2) 0.014(2) 0.0067(19)
O2 0.075(4) 0.034(3) 0.091(4) -0.010(3) 0.051(3) 0.006(2)
O3 0.213(11) 0.072(6) 0.035(4) 0.000 0.023(4) 0.000
O4 0.204(11) 0.228(11) 0.144(9) 0.000 0.018(7) 0.000
O5 0.028(4) 0.054(5) 0.201(10) 0.000 0.018(4) 0.000
O6 0.039(4) 0.038(4) 0.094(6) 0.036(4) 0.000 0.000
O7 0.115(7) 0.082(6) 0.018(3) 0.000 0.000 -0.071(6)
N1 0.170(18) 0.278(19) 0.28(2) 0.006(12) -0.003(14) -0.006(14)
C1 0.096(6) 0.068(4) 0.121(7) -0.032(5) 0.062(5) 0.021(5)
C2 0.103(5) 0.070(4) 0.127(6) -0.016(4) 0.060(5) 0.032(4)
C3 0.087(5) 0.050(4) 0.108(6) -0.017(4) 0.054(5) 0.013(4)
C4 0.077(5) 0.044(4) 0.096(6) -0.018(4) 0.054(4) 0.011(4)
C5 0.117(6) 0.064(4) 0.126(7) -0.010(5) 0.077(5) 0.016(5)
C6 0.119(6) 0.076(5) 0.129(7) -0.016(5) 0.084(5) 0.020(5)
C7 0.055(5) 0.036(4) 0.061(5) -0.007(4) 0.030(4) 0.011(3)
C8 0.144(7) 0.100(5) 0.165(7) 0.007(5) 0.063(6) 0.046(6)
C9 0.226(12) 0.130(9) 0.063(8) 0.000 0.000 0.000
C10 0.226(12) 0.184(10) 0.075(8) 0.000 0.000 0.000
C11 0.224(12) 0.223(11) 0.095(8) 0.000 0.010(5) 0.000
C12 0.210(11) 0.242(11) 0.105(8) 0.000 0.014(5) 0.000
C13 0.211(12) 0.253(14) 0.109(11) 0.000 0.000 0.000
C14 0.038(7) 0.105(8) 0.224(12) 0.000 0.000 0.000
C15 0.042(7) 0.166(11) 0.252(13) 0.000 0.000 0.000
C16 0.057(7) 0.222(12) 0.275(14) 0.000 0.021(6) 0.000
C17 0.064(7) 0.260(13) 0.293(15) 0.000 0.015(6) 0.000
C18 0.078(9) 0.279(15) 0.302(16) 0.000 0.000 0.000
C19 0.083(10) 0.287(16) 0.306(17) 0.000 0.000 0.000
C20 0.093(11) 0.292(17) 0.307(19) -0.007(8) 0.005(8) 0.003(8)
C8A 0.144(7) 0.100(5) 0.165(7) 0.007(5) 0.063(6) 0.046(6)
F3A 0.320(12) 0.135(6) 0.291(11) -0.017(7) 0.094(10) 0.031(8)
F1A 0.320(12) 0.135(6) 0.291(11) -0.017(7) 0.094(10) 0.031(8)
F2A 0.320(12) 0.135(6) 0.291(11) -0.017(7) 0.094(10) 0.031(8)

loop_
_atom_type_symbol
_atom_type_description
_atom_type_scat_dispersion_real
_atom_type_scat_dispersion_imag
_atom_type_scat_source
C C 0.0181 0.0091 'International Tables Vol C Tables 4.2.6.8 and 6.1.1.4'
H H 0.0000 0.0000 'International Tables Vol C Tables 4.2.6.8 and 6.1.1.4'
N N 0.0311 0.0180 'International Tables Vol C Tables 4.2.6.8 and 6.1.1.4'
O O 0.0492 0.0322 'International Tables Vol C Tables 4.2.6.8 and 6.1.1.4'
F F 0.0727 0.0534 'International Tables Vol C Tables 4.2.6.8 and 6.1.1.4'
Zr Zr -0.1862 2.2449 'International Tables Vol C Tables 4.2.6.8 and 6.1.1.4'

loop_
_geom_angle_atom_site_label_1
_geom_angle_atom_site_label_2
_geom_angle_atom_site_label_3
_geom_angle
_geom_angle_site_symmetry_1
_geom_angle_site_symmetry_3
O7 Zr1 O7 108.8(6) . 13_655
O7 Zr1 O6 70.17(19) . .
O7 Zr1 O6 70.17(19) 13_655 .
O7 Zr1 O6 70.17(19) . 11
O7 Zr1 O6 70.17(19) 13_655 11
O6 Zr1 O6 108.7(5) . 11
O7 Zr1 O1 141.95(13) . 13_655
O7 Zr1 O1 78.5(3) 13_655 13_655
O6 Zr1 O1 78.2(2) . 13_655
O6 Zr1 O1 142.44(13) 11 13_655
O7 Zr1 O1 78.5(3) . 11
O7 Zr1 O1 141.95(13) 13_655 11
O6 Zr1 O1 142.44(13) . 11
O6 Zr1 O1 78.2(2) 11 11
O1 Zr1 O1 119.4(2) 13_655 11
O7 Zr1 O1 141.95(13) . 6_655
O7 Zr1 O1 78.5(3) 13_655 6_655
O6 Zr1 O1 142.45(13) . 6_655
O6 Zr1 O1 78.2(2) 11 6_655
O1 Zr1 O1 75.7(3) 13_655 6_655
O1 Zr1 O1 74.8(3) 11 6_655
O7 Zr1 O1 78.5(3) . .
O7 Zr1 O1 141.95(13) 13_655 .
O6 Zr1 O1 78.2(2) . .
O6 Zr1 O1 142.44(13) 11 .
O1 Zr1 O1 74.8(3) 13_655 .
O1 Zr1 O1 75.7(3) 11 .
O1 Zr1 O1 119.4(2) 6_655 .
O7 Zr1 Zr2 35.09(15) . 11
O7 Zr1 Zr2 89.6(3) 13_655 11
O6 Zr1 Zr2 89.5(2) . 11
O6 Zr1 Zr2 35.08(12) 11 11
O1 Zr1 Zr2 165.16(13) 13_655 11
O1 Zr1 Zr2 75.46(12) 11 11
O1 Zr1 Zr2 110.77(13) 6_655 11
O1 Zr1 Zr2 111.15(12) . 11
O7 Zr1 Zr2 89.6(3) . 9_655
O7 Zr1 Zr2 35.09(15) 13_655 9_655
O6 Zr1 Zr2 89.5(2) . 9_655
O6 Zr1 Zr2 35.08(12) 11 9_655
O1 Zr1 Zr2 111.15(12) 13_655 9_655
O1 Zr1 Zr2 110.77(13) 11 9_655
O1 Zr1 Zr2 75.46(12) 6_655 9_655
O1 Zr1 Zr2 165.15(12) . 9_655
Zr2 Zr1 Zr2 59.84(3) 11 9_655
O7 Zr1 Zr2 89.6(3) . 3_655
O7 Zr1 Zr2 35.09(15) 13_655 3_655
O6 Zr1 Zr2 35.08(12) . 3_655
O6 Zr1 Zr2 89.5(2) 11 3_655
O1 Zr1 Zr2 75.46(12) 13_655 3_655
O1 Zr1 Zr2 165.16(12) 11 3_655
O1 Zr1 Zr2 111.15(12) 6_655 3_655
O1 Zr1 Zr2 110.77(13) . 3_655
Zr2 Zr1 Zr2 89.70(3) 11 3_655
Zr2 Zr1 Zr2 59.82(3) 9_655 3_655
O7 Zr1 Zr2 35.09(15) . .
O7 Zr1 Zr2 89.6(3) 13_655 .
O6 Zr1 Zr2 35.08(12) . .
O6 Zr1 Zr2 89.5(2) 11 .
O1 Zr1 Zr2 110.77(13) 13_655 .
O1 Zr1 Zr2 111.15(12) 11 .
O1 Zr1 Zr2 165.16(13) 6_655 .
O1 Zr1 Zr2 75.45(12) . .
Zr2 Zr1 Zr2 59.82(3) 11 .
Zr2 Zr1 Zr2 89.70(3) 9_655 .
Zr2 Zr1 Zr2 59.84(3) 3_655 .
O6 Zr2 O6 69.9(3) . 3_655
O6 Zr2 O7 109.4(4) . 5
O6 Zr2 O7 70.6(3) 3_655 5
O6 Zr2 O7 70.6(3) . .
O6 Zr2 O7 109.4(4) 3_655 .
O7 Zr2 O7 70.8(4) 5 .
O6 Zr2 O3 82.5(4) . .
O6 Zr2 O3 82.5(4) 3_655 .
O7 Zr2 O3 143.58(19) 5 .
O7 Zr2 O3 143.58(19) . .
O6 Zr2 O5 142.90(19) . .
O6 Zr2 O5 142.90(19) 3_655 .
O7 Zr2 O5 79.2(4) 5 .
O7 Zr2 O5 79.2(4) . .
O3 Zr2 O5 112.4(6) . .
O6 Zr2 O2 76.0(2) . .
O6 Zr2 O2 140.4(2) 3_655 .
O7 Zr2 O2 142.2(3) 5 .
O7 Zr2 O2 76.5(3) . .
O3 Zr2 O2 73.4(3) . .
O5 Zr2 O2 76.4(2) . .
O6 Zr2 O2 140.4(2) . 14
O6 Zr2 O2 76.0(2) 3_655 14
O7 Zr2 O2 76.5(3) 5 14
O7 Zr2 O2 142.2(3) . 14
O3 Zr2 O2 73.4(3) . 14
O5 Zr2 O2 76.4(2) . 14
O2 Zr2 O2 123.9(3) . 14
O6 Zr2 Zr2 90.3(2) . 11
O6 Zr2 Zr2 90.3(2) 3_655 11
O7 Zr2 Zr2 35.4(2) 5 11
O7 Zr2 Zr2 35.4(2) . 11
O3 Zr2 Zr2 171.2(4) . 11
O5 Zr2 Zr2 76.4(4) . 11
O2 Zr2 Zr2 109.84(18) . 11
O2 Zr2 Zr2 109.84(18) 14 11
O6 Zr2 Zr2 34.98(16) . 3_655
O6 Zr2 Zr2 34.98(16) 3_655 3_655
O7 Zr2 Zr2 89.7(3) 5 3_655
O7 Zr2 Zr2 89.7(3) . 3_655
O3 Zr2 Zr2 81.2(4) . 3_655
O5 Zr2 Zr2 166.4(4) . 3_655
O2 Zr2 Zr2 108.97(17) . 3_655
O2 Zr2 Zr2 108.97(17) 14 3_655
Zr2 Zr2 Zr2 90.0 11 3_655
O6 Zr2 Zr1 35.7(2) . .
O6 Zr2 Zr1 90.0(2) 3_655 .
O7 Zr2 Zr1 90.1(3) 5 .
O7 Zr2 Zr1 34.9(2) . .
O3 Zr2 Zr1 114.6(3) . .
O5 Zr2 Zr1 111.5(2) . .
O2 Zr2 Zr1 72.88(14) . .
O2 Zr2 Zr1 163.17(14) 14 .
Zr2 Zr2 Zr1 60.092(14) 11 .
Zr2 Zr2 Zr1 60.079(13) 3_655 .
O6 Zr2 Zr1 90.0(2) . 9_655
O6 Zr2 Zr1 35.7(2) 3_655 9_655
O7 Zr2 Zr1 34.9(2) 5 9_655
O7 Zr2 Zr1 90.1(3) . 9_655
O3 Zr2 Zr1 114.6(3) . 9_655
O5 Zr2 Zr1 111.5(2) . 9_655
O2 Zr2 Zr1 163.17(14) . 9_655
O2 Zr2 Zr1 72.88(14) 14 9_655
Zr2 Zr2 Zr1 60.093(14) 11 9_655
Zr2 Zr2 Zr1 60.080(13) 3_655 9_655
Zr1 Zr2 Zr1 90.30(3) . 9_655
C7 O1 Zr1 129.6(4) . .
C7 O2 Zr2 133.9(4) . .
C9 O3 Zr2 119.9(14) . .
C12 O4 O4 119.3(8) . 11_556
C14 O5 Zr2 125.2(9) . .
Zr2 O6 Zr2 110.0(3) 3_655 .
Zr2 O6 Zr1 109.2(3) 3_655 .
Zr2 O6 Zr1 109.2(3) . .
Zr1 O7 Zr2 110.0(3) . .
Zr1 O7 Zr2 110.0(3) . 11
Zr2 O7 Zr2 109.2(4) . 11
C6 C1 C2 118.3(8) . .
C6 C1 C1 118.6(9) . 7
C2 C1 C1 123.0(9) . 7
C1 C2 C3 119.7(9) . .
C1 C2 C8 122.1(8) . .
C3 C2 C8 117.4(9) . .
C4 C3 C2 121.0(9) . .
C3 C4 C5 119.4(8) . .
C3 C4 C7 121.6(8) . .
C5 C4 C7 118.9(8) . .
C4 C5 C6 119.4(10) . .
C1 C6 C5 122.0(9) . .
C1 C6 C8A 122.7(9) . .
C5 C6 C8A 115.2(10) . .
O2 C7 O1 128.1(6) . .
O2 C7 C4 115.3(7) . .
O1 C7 C4 116.5(7) . .
F1 C8 F3 103.3(11) . .
F1 C8 F2 103.0(11) . .
F3 C8 F2 101.8(11) . .
F1 C8 C2 115.9(11) . .
F3 C8 C2 115.4(10) . .
F2 C8 C2 115.5(11) . .
C10 C9 O3 111.2(11) . .
C10 C9 O3 111.2(11) . 3_655
O3 C9 O3 138(2) . 3_655
C11 C10 C11 119.9(7) 3_655 .
C11 C10 C9 120.1(3) 3_655 .
C11 C10 C9 120.1(3) . .
C12 C11 C10 120.0(5) . .
O4 C12 C13 120.6(9) . .
O4 C12 C11 119.2(8) . .
C13 C12 C11 120.2(5) . .
C12 C13 C12 119.9(7) . 3_655
C12 C13 C13 120.1(3) . 9_656
C12 C13 C13 120.1(3) 3_655 9_656
O5 C14 O5 136.8(13) 11 .
O5 C14 C15 111.6(7) 11 .
O5 C14 C15 111.6(7) . .
C16 C15 C16 120.5(7) 5 .
C16 C15 C14 119.8(3) 5 .
C16 C15 C14 119.8(3) . .
C15 C16 C17 119.8(5) . .
C18 C17 C16 120.0(5) . .
C17 C18 C17 120.0(6) . 5
C17 C18 C19 120.0(3) . .
C17 C18 C19 120.0(3) 5 .
C20 C19 C20 120.0(4) 5 .
C20 C19 C20 64.1(11) 5 14
C20 C19 C20 86.4(10) . 14
C20 C19 C20 86.4(10) 5 11
C20 C19 C20 64.1(11) . 11
C20 C19 C20 120.0(4) 14 11
C20 C19 C18 120.0(2) 5 .
C20 C19 C18 120.0(2) . .
C20 C19 C18 120.0(2) 14 .
C20 C19 C18 120.0(2) 11 .
N1 C20 C19 121.1(8) . .
N1 C20 C20 118.9(7) . 13
C19 C20 C20 120.0(2) . 13
N1 C20 C20 122.5(7) . 11
C19 C20 C20 57.9(6) . 11
C20 C20 C20 89.998(1) 13 11
N1 C20 C20 133.8(7) . 14
C19 C20 C20 46.8(5) . 14
C20 C20 C20 89.998(1) 13 14
C20 C20 C20 90.0 11 14
N1 C20 C20 136.2(7) . 6
C19 C20 C20 87.5(7) . 6
C20 C20 C20 46.7(5) 13 6
C20 C20 C20 43.3(5) 11 6
C20 C20 C20 90.0 14 6
F2A C8A F1A 105.6(13) . .
F2A C8A F3A 103.3(13) . .
F1A C8A F3A 103.6(13) . .
F2A C8A C6 114.0(12) . .
F1A C8A C6 114.9(13) . .
F3A C8A C6 114.0(12) . .

loop_
_geom_bond_atom_site_label_1
_geom_bond_atom_site_label_2
_geom_bond_distance
_geom_bond_site_symmetry_2
Zr1 O7 2.131(7) .
Zr1 O7 2.131(7) 13_655
Zr1 O6 2.161(7) .
Zr1 O6 2.161(7) 11
Zr1 O1 2.226(4) 13_655
Zr1 O1 2.226(4) 11
Zr1 O1 2.226(4) 6_655
Zr1 O1 2.226(4) .
Zr1 Zr2 3.4987(8) 11
Zr1 Zr2 3.4987(8) 9_655
Zr1 Zr2 3.4987(8) 3_655
Zr1 Zr2 3.4987(8) .
Zr2 O6 2.130(4) .
Zr2 O6 2.130(4) 3_655
Zr2 O7 2.140(5) 5
Zr2 O7 2.140(5) .
Zr2 O3 2.147(10) .
Zr2 O5 2.198(9) .
Zr2 O2 2.223(5) .
Zr2 O2 2.223(5) 14
Zr2 Zr2 3.4889(16) 11
Zr2 Zr2 3.4903(15) 3_655
Zr2 Zr1 3.4987(8) 9_655
F1 C8 1.336(9) .
F2 C8 1.355(9) .
F3 C8 1.351(9) .
O1 C7 1.276(9) .
O2 C7 1.266(9) .
O3 C9 1.520(17) .
O4 C12 1.380(10) .
O4 O4 1.54(4) 11_556
O5 C14 1.318(14) .
O6 Zr2 2.130(4) 3_655
O7 Zr2 2.140(5) 11
N1 C20 1.372(10) .
C1 C6 1.357(13) .
C1 C2 1.379(13) .
C1 C1 1.500(16) 7
C2 C3 1.408(11) .
C2 C8 1.495(9) .
C3 C4 1.349(13) .
C4 C5 1.377(13) .
C4 C7 1.500(7) .
C5 C6 1.391(12) .
C6 C8A 1.509(9) .
C9 C10 1.46(3) .
C9 O3 1.520(17) 3_655
C10 C11 1.396(6) 3_655
C10 C11 1.396(6) .
C11 C12 1.394(7) .
C12 C13 1.393(6) .
C13 C12 1.393(6) 3_655
C13 C13 1.50(3) 9_656
C14 O5 1.318(14) 11
C14 C15 1.487(10) .
C15 C16 1.389(6) 5
C15 C16 1.389(6) .
C16 C17 1.396(7) .
C17 C18 1.392(6) .
C18 C17 1.392(6) 5
C18 C19 1.498(8) .
C19 C20 1.393(4) 5
C19 C20 1.393(4) .
C19 C20 1.393(4) 14
C19 C20 1.393(4) 11
C20 C20 1.393(7) 13
C20 C20 1.48(2) 11
C20 C20 1.906(18) 14
C20 C20 2.032(17) 6
C8A F2A 1.332(10) .
C8A F1A 1.332(10) .
C8A F3A 1.339(9) .
